data_2018629
loop_
_publ_author_name
'Ye, Jun-Wei'
'Zhao, Li-Mei'
'Li, Wei'
'Ning, Gui-Ling'

_publ_section_title
;
 A new two-dimensional cadmium metal--organic framework:
 poly[bis(4,7-diphenyl-1,10-phenanthroline)(\m~3~-5-nitroisophthalato)cadmium(II)]
;
_journal_coeditor_code FG3267
_journal_issue 11
_journal_name_full 'Acta Crystallographica Section C'
_journal_page_first m306
_journal_page_last m308
_journal_paper_doi 10.1107/S0108270112040966
_journal_volume 68
_journal_year 2012
_chemical_formula_iupac '[Cd (C8 H3 N O6) (C24 H16 N2)]'
_chemical_formula_moiety 'C32 H19 Cd N3 O6'
_chemical_formula_sum 'C32 H19 Cd N3 O6'
_chemical_formula_weight 653.91
_chemical_name_systematic
;
poly[bis(4,7-diphenyl-1,10-phenanthroline)(\m~3~-5-
nitroisophthalato)cadmium(II)]
;
_space_group_IT_number 14
_symmetry_cell_setting monoclinic
_symmetry_space_group_name_Hall '-P 2ybc'
_symmetry_space_group_name_H-M 'P 1 21/c 1'
_atom_sites_solution_hydrogens geom
_atom_sites_solution_primary direct
_atom_sites_solution_secondary difmap
_cell_angle_alpha 90.00
_cell_angle_beta 95.41(3)
_cell_angle_gamma 90.00
_cell_formula_units_Z 4
_cell_length_a 11.649(2)
_cell_length_b 12.702(3)
_cell_length_c 17.720(3)
_cell_measurement_reflns_used 5857
_cell_measurement_temperature 293(2)
_cell_measurement_theta_max 27.48
_cell_measurement_theta_min 3.03
_cell_volume 2610.3(9)
_computing_cell_refinement 'RAPID-AUTO (Rigaku, 1998)'
_computing_data_collection 'RAPID-AUTO (Rigaku, 1998)'
_computing_data_reduction 'RAPID-AUTO (Rigaku, 1998)'
_computing_molecular_graphics 'XP in SHELXL97 (Sheldrick, 2008)'
_computing_publication_material 'SHELXL97 (Sheldrick, 2008)'
_computing_structure_refinement 'SHELXL97 (Sheldrick, 2008)'
_computing_structure_solution 'SHELXS97 (Sheldrick, 2008)'
_diffrn_ambient_temperature 293(2)
_diffrn_detector_area_resol_mean 10.0
_diffrn_measured_fraction_theta_full 0.978
_diffrn_measured_fraction_theta_max 0.978
_diffrn_measurement_device_type 'Rigaku RAXIS-RAPID'
_diffrn_measurement_method \w
_diffrn_radiation_monochromator graphite
_diffrn_radiation_source 'fine-focus sealed tube'
_diffrn_radiation_type MoK\a
_diffrn_radiation_wavelength 0.71073
_diffrn_reflns_av_R_equivalents 0.0404
_diffrn_reflns_av_sigmaI/netI 0.0327
_diffrn_reflns_limit_h_max 14
_diffrn_reflns_limit_h_min -15
_diffrn_reflns_limit_k_max 16
_diffrn_reflns_limit_k_min -16
_diffrn_reflns_limit_l_max 22
_diffrn_reflns_limit_l_min -22
_diffrn_reflns_number 24740
_diffrn_reflns_theta_full 27.48
_diffrn_reflns_theta_max 27.48
_diffrn_reflns_theta_min 3.03
_diffrn_standards_interval_count 0
_diffrn_standards_interval_time 0
_diffrn_standards_number 0
_exptl_absorpt_coefficient_mu 0.891
_exptl_absorpt_correction_T_max 0.8655
_exptl_absorpt_correction_T_min 0.8483
_exptl_absorpt_correction_type empirical
_exptl_absorpt_process_details '(ABSCOR; Higashi, 1995)'
_exptl_crystal_colour colourless
_exptl_crystal_density_diffrn 1.664
_exptl_crystal_density_method 'not measured'
_exptl_crystal_description block
_exptl_crystal_F_000 1312
_exptl_crystal_size_max 0.19
_exptl_crystal_size_mid 0.19
_exptl_crystal_size_min 0.17
_refine_diff_density_max 0.471
_refine_diff_density_min -0.453
_refine_ls_extinction_coef 0
_refine_ls_extinction_method none
_refine_ls_goodness_of_fit_ref 1.024
_refine_ls_hydrogen_treatment constr
_refine_ls_matrix_type full
_refine_ls_number_parameters 379
_refine_ls_number_reflns 5857
_refine_ls_number_restraints 0
_refine_ls_restrained_S_all 1.024
_refine_ls_R_factor_all 0.0441
_refine_ls_R_factor_gt 0.0324
_refine_ls_shift/su_max 0.000
_refine_ls_shift/su_mean 0.000
_refine_ls_structure_factor_coef Fsqd
_refine_ls_weighting_details 'calc w = 1/[\s^2^(Fo^2^)+(0.0381P)^2^+2.2863P] where P=(Fo^2^+2Fc^2^)/3'
_refine_ls_weighting_scheme calc
_refine_ls_wR_factor_gt 0.0748
_refine_ls_wR_factor_ref 0.0795
_reflns_number_gt 4838
_reflns_number_total 5857
_reflns_threshold_expression I>2\s(I)
_cod_data_source_file fg3267.cif
_cod_data_source_block I
_cod_original_sg_symbol_H-M 'P 21/c'
_cod_database_code 2018629
_cod_database_fobs_code 2018629

loop_
_symmetry_equiv_pos_as_xyz
'x, y, z'
'-x, y+1/2, -z+1/2'
'-x, -y, -z'
'x, -y-1/2, z-1/2'

loop_
_atom_site_type_symbol
_atom_site_label
_atom_site_fract_x
_atom_site_fract_y
_atom_site_fract_z
_atom_site_U_iso_or_equiv
_atom_site_adp_type
_atom_site_calc_flag
_atom_site_refinement_flags
_atom_site_occupancy
_atom_site_symmetry_multiplicity
Cd Cd1 0.148651(15) 0.084141(15) -0.006270(10) 0.02249(7) Uani d . 1 1
O O1 0.0432(2) 0.2159(2) -0.05515(12) 0.0457(6) Uani d . 1 1
O O2 0.16365(19) 0.18151(19) -0.14065(13) 0.0419(5) Uani d . 1 1
O O3 0.1001(2) 0.3884(2) -0.38791(12) 0.0488(6) Uani d . 1 1
O O4 -0.0744(2) 0.4553(2) -0.41600(12) 0.0518(7) Uani d . 1 1
O O5 -0.2578(4) 0.5788(4) -0.1894(2) 0.129(2) Uani d . 1 1
O O6 -0.2340(3) 0.4936(2) -0.08812(16) 0.0699(9) Uani d . 1 1
N N1 -0.2109(2) 0.5114(2) -0.15181(16) 0.0438(7) Uani d . 1 1
N N2 0.32942(18) 0.15943(18) 0.02530(12) 0.0239(5) Uani d . 1 1
N N3 0.27478(18) -0.04421(18) 0.04684(12) 0.0240(5) Uani d . 1 1
C C1 0.0202(2) 0.3138(2) -0.16833(15) 0.0247(5) Uani d . 1 1
C C2 0.0421(2) 0.3283(2) -0.24369(15) 0.0260(6) Uani d . 1 1
H H2A 0.0996 0.2891 -0.2635 0.031 Uiso calc R 1 1
C C3 -0.0208(2) 0.4005(2) -0.28966(14) 0.0247(6) Uani d . 1 1
C C4 -0.1051(2) 0.4607(2) -0.26012(15) 0.0286(6) Uani d . 1 1
H H4A -0.1481 0.5094 -0.2901 0.034 Uiso calc R 1 1
C C5 -0.1237(2) 0.4466(2) -0.18479(16) 0.0285(6) Uani d . 1 1
C C6 -0.0634(2) 0.3743(2) -0.13866(15) 0.0274(6) Uani d . 1 1
H H6A -0.0787 0.3662 -0.0884 0.033 Uiso calc R 1 1
C C7 0.0820(2) 0.2307(2) -0.11895(15) 0.0285(6) Uani d . 1 1
C C8 0.0039(3) 0.4166(2) -0.37151(15) 0.0313(6) Uani d . 1 1
C C9 0.3531(2) 0.2607(2) 0.01753(16) 0.0314(6) Uani d . 1 1
H H9A 0.2969 0.3039 -0.0070 0.038 Uiso calc R 1 1
C C10 0.4586(3) 0.3053(2) 0.04457(17) 0.0333(6) Uani d . 1 1
H H10A 0.4707 0.3771 0.0388 0.040 Uiso calc R 1 1
C C11 0.5444(2) 0.2439(2) 0.07952(14) 0.0256(5) Uani d . 1 1
C C12 0.5229(2) 0.1341(2) 0.08641(14) 0.0229(5) Uani d . 1 1
C C13 0.6076(2) 0.0599(2) 0.11655(15) 0.0251(6) Uani d . 1 1
H H13A 0.6829 0.0825 0.1290 0.030 Uiso calc R 1 1
C C14 0.5806(2) -0.0422(2) 0.12734(15) 0.0244(5) Uani d . 1 1
H H14A 0.6379 -0.0883 0.1468 0.029 Uiso calc R 1 1
C C15 0.4653(2) -0.0809(2) 0.10943(14) 0.0223(5) Uani d . 1 1
C C16 0.4296(2) -0.1856(2) 0.12536(14) 0.0239(5) Uani d . 1 1
C C17 0.3185(2) -0.2136(2) 0.09956(17) 0.0306(6) Uani d . 1 1
H H17A 0.2924 -0.2811 0.1089 0.037 Uiso calc R 1 1
C C18 0.2445(2) -0.1424(2) 0.05964(16) 0.0299(6) Uani d . 1 1
H H18A 0.1712 -0.1648 0.0413 0.036 Uiso calc R 1 1
C C19 0.4126(2) 0.0970(2) 0.06035(13) 0.0206(5) Uani d . 1 1
C C20 0.3833(2) -0.0128(2) 0.07203(13) 0.0210(5) Uani d . 1 1
C C21 0.6550(2) 0.2933(2) 0.11046(16) 0.0276(6) Uani d . 1 1
C C22 0.7119(3) 0.3626(3) 0.06649(18) 0.0406(8) Uani d . 1 1
H H22A 0.6827 0.3762 0.0168 0.049 Uiso calc R 1 1
C C23 0.8125(3) 0.4117(3) 0.0964(2) 0.0553(10) Uani d . 1 1
H H23A 0.8513 0.4570 0.0664 0.066 Uiso calc R 1 1
C C24 0.8551(3) 0.3935(3) 0.1704(2) 0.0545(10) Uani d . 1 1
H H24A 0.9228 0.4263 0.1901 0.065 Uiso calc R 1 1
C C25 0.7978(3) 0.3272(3) 0.21499(19) 0.0416(8) Uani d . 1 1
H H25A 0.8258 0.3164 0.2653 0.050 Uiso calc R 1 1
C C26 0.6989(2) 0.2764(2) 0.18587(16) 0.0313(6) Uani d . 1 1
H H26A 0.6612 0.2308 0.2163 0.038 Uiso calc R 1 1
C C27 0.5054(2) -0.2633(2) 0.16826(15) 0.0262(6) Uani d . 1 1
C C28 0.5751(2) -0.2342(2) 0.23317(15) 0.0298(6) Uani d . 1 1
H H28A 0.5741 -0.1651 0.2506 0.036 Uiso calc R 1 1
C C29 0.6459(3) -0.3080(3) 0.27183(17) 0.0366(7) Uani d . 1 1
H H29A 0.6930 -0.2877 0.3147 0.044 Uiso calc R 1 1
C C30 0.6474(3) -0.4103(3) 0.24785(19) 0.0432(8) Uani d . 1 1
H H30A 0.6964 -0.4588 0.2736 0.052 Uiso calc R 1 1
C C31 0.5760(3) -0.4410(3) 0.1854(2) 0.0472(9) Uani d . 1 1
H H31A 0.5752 -0.5109 0.1699 0.057 Uiso calc R 1 1
C C32 0.5054(3) -0.3684(2) 0.14545(17) 0.0365(7) Uani d . 1 1
H H32A 0.4578 -0.3898 0.1032 0.044 Uiso calc R 1 1

loop_
_atom_site_aniso_label
_atom_site_aniso_U_11
_atom_site_aniso_U_22
_atom_site_aniso_U_33
_atom_site_aniso_U_12
_atom_site_aniso_U_13
_atom_site_aniso_U_23
Cd1 0.02041(10) 0.02646(11) 0.01964(10) 0.00215(8) -0.00320(7) 0.00055(8)
O1 0.0523(14) 0.0556(16) 0.0298(11) 0.0203(11) 0.0076(10) 0.0220(10)
O2 0.0390(12) 0.0437(14) 0.0425(12) 0.0169(10) 0.0018(10) 0.0094(10)
O3 0.0396(13) 0.084(2) 0.0231(10) -0.0069(12) 0.0054(10) 0.0031(11)
O4 0.0832(19) 0.0458(14) 0.0232(10) 0.0148(13) -0.0124(12) 0.0064(10)
O5 0.157(4) 0.159(4) 0.078(2) 0.131(3) 0.048(2) 0.057(2)
O6 0.086(2) 0.071(2) 0.0585(17) 0.0377(17) 0.0398(16) 0.0197(15)
N1 0.0429(15) 0.0458(18) 0.0438(15) 0.0179(13) 0.0097(13) 0.0123(13)
N2 0.0226(11) 0.0256(12) 0.0232(10) 0.0018(9) -0.0002(9) 0.0024(9)
N3 0.0209(10) 0.0256(12) 0.0250(11) 0.0002(9) -0.0001(9) -0.0011(9)
C1 0.0231(12) 0.0250(14) 0.0249(13) -0.0007(10) -0.0037(11) 0.0057(10)
C2 0.0225(12) 0.0304(15) 0.0249(13) -0.0013(11) 0.0004(11) 0.0028(11)
C3 0.0234(12) 0.0289(15) 0.0206(12) -0.0066(11) -0.0044(10) 0.0034(10)
C4 0.0253(13) 0.0296(15) 0.0289(14) -0.0026(11) -0.0071(12) 0.0092(11)
C5 0.0236(13) 0.0284(15) 0.0337(14) 0.0031(11) 0.0039(12) 0.0055(11)
C6 0.0290(14) 0.0291(15) 0.0242(13) 0.0008(11) 0.0026(11) 0.0075(11)
C7 0.0280(14) 0.0280(15) 0.0280(13) 0.0012(11) -0.0053(12) 0.0068(11)
C8 0.0402(16) 0.0302(15) 0.0222(13) -0.0106(13) -0.0046(12) 0.0031(11)
C9 0.0292(14) 0.0288(15) 0.0347(15) 0.0047(12) -0.0053(12) 0.0084(12)
C10 0.0373(15) 0.0231(15) 0.0384(16) -0.0031(12) -0.0022(13) 0.0051(12)
C11 0.0270(13) 0.0260(14) 0.0237(12) -0.0046(11) 0.0014(11) 0.0006(11)
C12 0.0209(12) 0.0265(14) 0.0214(12) -0.0012(10) 0.0034(10) 0.0000(10)
C13 0.0191(12) 0.0296(15) 0.0262(13) -0.0020(10) -0.0005(11) -0.0008(10)
C14 0.0188(12) 0.0275(14) 0.0265(13) 0.0038(10) 0.0004(11) 0.0010(11)
C15 0.0221(12) 0.0240(13) 0.0212(12) 0.0017(10) 0.0040(10) 0.0004(10)
C16 0.0261(13) 0.0215(13) 0.0237(12) 0.0005(10) 0.0010(11) -0.0015(10)
C17 0.0283(14) 0.0225(14) 0.0401(16) -0.0041(11) -0.0011(13) 0.0024(12)
C18 0.0219(13) 0.0300(16) 0.0365(15) -0.0056(11) -0.0043(12) -0.0009(12)
C19 0.0217(12) 0.0224(14) 0.0178(11) 0.0006(10) 0.0024(10) -0.0008(9)
C20 0.0202(12) 0.0243(13) 0.0184(11) -0.0006(10) 0.0016(10) -0.0023(9)
C21 0.0289(14) 0.0225(14) 0.0311(14) -0.0032(11) 0.0012(12) -0.0049(11)
C22 0.0481(18) 0.0412(19) 0.0323(15) -0.0193(15) 0.0021(14) 0.0000(13)
C23 0.058(2) 0.057(2) 0.053(2) -0.0325(19) 0.0117(19) -0.0040(18)
C24 0.0380(18) 0.062(3) 0.061(2) -0.0233(17) -0.0035(18) -0.0137(19)
C25 0.0339(16) 0.048(2) 0.0404(17) -0.0013(14) -0.0080(14) -0.0054(15)
C26 0.0290(14) 0.0322(16) 0.0322(14) 0.0001(12) 0.0004(12) 0.0010(12)
C27 0.0247(13) 0.0271(15) 0.0268(13) -0.0004(11) 0.0029(11) 0.0028(11)
C28 0.0314(14) 0.0288(15) 0.0288(13) -0.0031(12) 0.0008(12) 0.0026(11)
C29 0.0322(15) 0.048(2) 0.0291(14) 0.0001(14) 0.0005(13) 0.0115(13)
C30 0.0460(18) 0.045(2) 0.0387(17) 0.0161(16) 0.0038(15) 0.0164(15)
C31 0.066(2) 0.0270(18) 0.0491(19) 0.0144(15) 0.0056(18) 0.0036(14)
C32 0.0463(18) 0.0274(16) 0.0344(15) 0.0010(13) -0.0030(14) 0.0002(12)

loop_
_atom_type_symbol
_atom_type_description
_atom_type_scat_dispersion_real
_atom_type_scat_dispersion_imag
_atom_type_scat_source
C C 0.0033 0.0016 'International Tables Vol C Tables 4.2.6.8 and 6.1.1.4'
H H 0.0000 0.0000 'International Tables Vol C Tables 4.2.6.8 and 6.1.1.4'
Cd Cd -0.8075 1.2024 'International Tables Vol C Tables 4.2.6.8 and 6.1.1.4'
N N 0.0061 0.0033 'International Tables Vol C Tables 4.2.6.8 and 6.1.1.4'
O O 0.0106 0.0060 'International Tables Vol C Tables 4.2.6.8 and 6.1.1.4'

loop_
_geom_angle_atom_site_label_1
_geom_angle_atom_site_label_2
_geom_angle_atom_site_label_3
_geom_angle_site_symmetry_1
_geom_angle_site_symmetry_3
_geom_angle
O1 Cd1 O3 . 4_566 93.94(9)
O1 Cd1 O4 . 2_544 98.23(10)
O3 Cd1 O4 4_566 2_544 124.43(9)
O1 Cd1 N2 . . 103.89(9)
O3 Cd1 N2 4_566 . 90.77(9)
O4 Cd1 N2 2_544 . 136.79(9)
O1 Cd1 N3 . . 174.60(9)
O3 Cd1 N3 4_566 . 86.36(8)
O4 Cd1 N3 2_544 . 86.00(9)
N2 Cd1 N3 . . 70.71(8)
O1 Cd1 O2 . . 52.15(7)
O3 Cd1 O2 4_566 . 142.44(9)
O4 Cd1 O2 2_544 . 81.20(8)
N2 Cd1 O2 . . 83.79(8)
N3 Cd1 O2 . . 125.77(7)
O1 Cd1 C7 . . 26.34(8)
O3 Cd1 C7 4_566 . 119.12(9)
O4 Cd1 C7 2_544 . 88.98(9)
N2 Cd1 C7 . . 94.71(8)
N3 Cd1 C7 . . 151.45(8)
O2 Cd1 C7 . . 25.83(7)
C7 O1 Cd1 . . 103.33(18)
C7 O2 Cd1 . . 80.86(16)
C8 O3 Cd1 . 4_565 119.1(2)
C8 O4 Cd1 . 2_554 152.3(2)
O5 N1 O6 . . 121.9(3)
O5 N1 C5 . . 118.7(3)
O6 N1 C5 . . 119.4(3)
C9 N2 C19 . . 117.9(2)
C9 N2 Cd1 . . 124.39(18)
C19 N2 Cd1 . . 117.37(17)
C18 N3 C20 . . 118.4(2)
C18 N3 Cd1 . . 124.11(17)
C20 N3 Cd1 . . 117.24(18)
C6 C1 C2 . . 119.2(2)
C6 C1 C7 . . 118.8(2)
C2 C1 C7 . . 121.9(2)
C3 C2 C1 . . 121.0(3)
C3 C2 H2A . . 119.5
C1 C2 H2A . . 119.5
C4 C3 C2 . . 119.8(2)
C4 C3 C8 . . 119.4(2)
C2 C3 C8 . . 120.8(3)
C3 C4 C5 . . 118.2(3)
C3 C4 H4A . . 120.9
C5 C4 H4A . . 120.9
C6 C5 C4 . . 122.8(3)
C6 C5 N1 . . 118.0(2)
C4 C5 N1 . . 119.2(3)
C5 C6 C1 . . 118.9(2)
C5 C6 H6A . . 120.6
C1 C6 H6A . . 120.6
O2 C7 O1 . . 123.6(3)
O2 C7 C1 . . 121.0(2)
O1 C7 C1 . . 115.4(2)
O2 C7 Cd1 . . 73.32(16)
O1 C7 Cd1 . . 50.33(14)
C1 C7 Cd1 . . 165.46(19)
O3 C8 O4 . . 126.1(3)
O3 C8 C3 . . 116.3(3)
O4 C8 C3 . . 117.5(3)
N2 C9 C10 . . 122.9(3)
N2 C9 H9A . . 118.6
C10 C9 H9A . . 118.6
C11 C10 C9 . . 120.3(3)
C11 C10 H10A . . 119.8
C9 C10 H10A . . 119.8
C10 C11 C12 . . 118.0(2)
C10 C11 C21 . . 119.7(3)
C12 C11 C21 . . 122.3(2)
C19 C12 C11 . . 117.6(2)
C19 C12 C13 . . 118.6(2)
C11 C12 C13 . . 123.8(2)
C14 C13 C12 . . 121.5(2)
C14 C13 H13A . . 119.2
C12 C13 H13A . . 119.2
C13 C14 C15 . . 121.5(2)
C13 C14 H14A . . 119.3
C15 C14 H14A . . 119.3
C20 C15 C16 . . 117.9(2)
C20 C15 C14 . . 118.1(2)
C16 C15 C14 . . 124.0(2)
C17 C16 C15 . . 117.2(2)
C17 C16 C27 . . 119.5(2)
C15 C16 C27 . . 123.3(2)
C16 C17 C18 . . 121.1(3)
C16 C17 H17A . . 119.5
C18 C17 H17A . . 119.5
N3 C18 C17 . . 122.5(2)
N3 C18 H18A . . 118.7
C17 C18 H18A . . 118.7
N2 C19 C12 . . 123.1(2)
N2 C19 C20 . . 117.3(2)
C12 C19 C20 . . 119.6(2)
N3 C20 C15 . . 122.8(2)
N3 C20 C19 . . 117.2(2)
C15 C20 C19 . . 119.9(2)
C22 C21 C26 . . 118.8(3)
C22 C21 C11 . . 120.2(3)
C26 C21 C11 . . 120.8(2)
C21 C22 C23 . . 120.2(3)
C21 C22 H22A . . 119.9
C23 C22 H22A . . 119.9
C24 C23 C22 . . 120.3(3)
C24 C23 H23A . . 119.9
C22 C23 H23A . . 119.9
C25 C24 C23 . . 120.0(3)
C25 C24 H24A . . 120.0
C23 C24 H24A . . 120.0
C24 C25 C26 . . 120.5(3)
C24 C25 H25A . . 119.8
C26 C25 H25A . . 119.8
C25 C26 C21 . . 120.2(3)
C25 C26 H26A . . 119.9
C21 C26 H26A . . 119.9
C32 C27 C28 . . 118.5(3)
C32 C27 C16 . . 120.3(2)
C28 C27 C16 . . 121.2(3)
C29 C28 C27 . . 120.1(3)
C29 C28 H28A . . 120.0
C27 C28 H28A . . 120.0
C30 C29 C28 . . 120.9(3)
C30 C29 H29A . . 119.5
C28 C29 H29A . . 119.5
C31 C30 C29 . . 119.6(3)
C31 C30 H30A . . 120.2
C29 C30 H30A . . 120.2
C30 C31 C32 . . 120.4(3)
C30 C31 H31A . . 119.8
C32 C31 H31A . . 119.8
C31 C32 C27 . . 120.4(3)
C31 C32 H32A . . 119.8
C27 C32 H32A . . 119.8

loop_
_geom_bond_atom_site_label_1
_geom_bond_atom_site_label_2
_geom_bond_site_symmetry_2
_geom_bond_distance
Cd1 O1 . 2.204(2)
Cd1 O3 4_566 2.250(2)
Cd1 O4 2_544 2.258(2)
Cd1 N2 . 2.332(2)
Cd1 N3 . 2.333(2)
Cd1 O2 . 2.703(2)
Cd1 C7 . 2.786(3)
O1 C7 . 1.271(3)
O2 C7 . 1.230(3)
O3 C8 . 1.236(4)
O3 Cd1 4_565 2.250(2)
O4 C8 . 1.249(4)
O4 Cd1 2_554 2.258(2)
O5 N1 . 1.186(4)
O6 N1 . 1.206(3)
N1 C5 . 1.471(4)
N2 C9 . 1.325(4)
N2 C19 . 1.356(3)
N3 C18 . 1.321(4)
N3 C20 . 1.360(3)
C1 C6 . 1.383(4)
C1 C2 . 1.395(4)
C1 C7 . 1.509(4)
C2 C3 . 1.389(4)
C2 H2A . 0.9300
C3 C4 . 1.386(4)
C3 C8 . 1.519(4)
C4 C5 . 1.384(4)
C4 H4A . 0.9300
C5 C6 . 1.377(4)
C6 H6A . 0.9300
C9 C10 . 1.397(4)
C9 H9A . 0.9300
C10 C11 . 1.370(4)
C10 H10A . 0.9300
C11 C12 . 1.424(4)
C11 C21 . 1.490(4)
C12 C19 . 1.406(4)
C12 C13 . 1.430(4)
C13 C14 . 1.352(4)
C13 H13A . 0.9300
C14 C15 . 1.437(4)
C14 H14A . 0.9300
C15 C20 . 1.408(4)
C15 C16 . 1.428(4)
C16 C17 . 1.379(4)
C16 C27 . 1.485(4)
C17 C18 . 1.395(4)
C17 H17A . 0.9300
C18 H18A . 0.9300
C19 C20 . 1.455(4)
C21 C22 . 1.385(4)
C21 C26 . 1.402(4)
C22 C23 . 1.388(5)
C22 H22A . 0.9300
C23 C24 . 1.376(5)
C23 H23A . 0.9300
C24 C25 . 1.371(5)
C24 H24A . 0.9300
C25 C26 . 1.377(4)
C25 H25A . 0.9300
C26 H26A . 0.9300
C27 C32 . 1.395(4)
C27 C28 . 1.394(4)
C28 C29 . 1.386(4)
C28 H28A . 0.9300
C29 C30 . 1.368(5)
C29 H29A . 0.9300
C30 C31 . 1.377(5)
C30 H30A . 0.9300
C31 C32 . 1.385(5)
C31 H31A . 0.9300
C32 H32A . 0.9300
